data_4124695
loop_
_publ_author_name
'Zhiguo Xia'
'C.-G. Ma'
'Maxim Molokeev'
'Quanlin Liu'
'Karl Rickert'
'Kenneth Poeppelmeier'

_publ_section_title
;
 Chemical Unit Cosubstitution and Tuning of Photoluminescence in the
 Ca2(Al1-xMgx)(Al1-xSi1+x)O7:Eu2+ Phosphor
;
_journal_issue 39
_journal_name_full 'Journal of the American Chemical Society'
_journal_page_first 12494
_journal_page_last 12497
_journal_paper_doi 10.1021/jacs.5b08315
_journal_volume 137
_journal_year 2015
_chemical_formula_moiety 'Al Mg1.50 O14 Si3.50, 4(Ca)'
_chemical_formula_sum 'Al Ca4 Mg1.5 O14 Si3.5'
_chemical_formula_weight 546.08
_space_group_IT_number 113
_symmetry_cell_setting tetragonal
_symmetry_space_group_name_Hall 'P -4 2ab'
_symmetry_space_group_name_H-M 'P -4 21 m'
_cell_angle_alpha 90
_cell_angle_beta 90
_cell_angle_gamma 90
_cell_formula_units_Z 1
_cell_length_a 7.79644(42)
_cell_length_b 7.79644(42)
_cell_length_c 5.01190(31)
_cell_measurement_temperature 300
_cell_volume 304.65(3)
_diffrn_ambient_temperature 300
_diffrn_measurement_device_type
;
D8 ADVANCE Bruker
;
_diffrn_radiation_monochromator none
_diffrn_radiation_probe x-ray
_diffrn_radiation_type
;
 Cu K\a~1~~2~
;
_exptl_absorpt_coefficient_mu 21.167
_exptl_crystal_density_diffrn 2.976308
_pd_char_colour
;
colourless
;
_pd_meas_2theta_range_inc 0.02
_pd_meas_2theta_range_max 140
_pd_meas_2theta_range_min 5
_pd_meas_scan_method step
_pd_proc_ls_pref_orient_corr
;
no preferred orientation correction
;
_pd_proc_ls_profile_function PearsonVII
_pd_proc_ls_prof_R_factor 12.243
_pd_proc_ls_prof_wR_expected 13.134
_pd_proc_ls_prof_wR_factor 15.963
_pd_proc_number_of_points 6750
_pd_spec_mount_mode reflection
_refine_ls_goodness_of_fit_all 1.215
_refine_ls_R_I_factor 4.42
_refine_ls_shift/su_max 0.01000
_cod_data_source_file Ca8MgAl2Si7O28.cif
_cod_data_source_block a
_cod_original_cell_volume 304.646(38)
_cod_original_sg_symbol_Hall
;
P -4 2ab
;
_cod_original_sg_symbol_H-M P-421m
_cod_original_formula_sum
;
Al Ca4 Mg1.50 O14 Si3.50
;
_cod_database_code 4124695
_cod_database_fobs_code 4124695

loop_
_symmetry_equiv_pos_as_xyz
'x, y, z'
'-x, -y, z'
'-x+1/2, y+1/2, -z'
'-y, x, -z'
'-y+1/2, -x+1/2, z'
'y, -x, -z'
'y+1/2, x+1/2, z'
'x+1/2, -y+1/2, -z'

loop_
_atom_site_label
_atom_site_type_symbol
_atom_site_fract_x
_atom_site_fract_y
_atom_site_fract_z
_atom_site_occupancy
_atom_site_B_iso_or_equiv
Ca Ca 0.33289(24) 0.16711(24) 0.50837(55) 1 1.02(11)
Mg Mg 0 0 0 0.75 0.52(16)
Al1 Al 0 0 0 0.25 0.52(16)
Si Si 0.13959(35) 0.36041(35) 0.93685(72) 0.875 0.97(12)
Al2 Al 0.13959(35) 0.36041(35) 0.93685(72) 0.125 0.97(12)
O1 O 0.5 0 0.1845(25) 1 1.00(13)
O2 O 0.14289(69) 0.35711(69) 0.2633(13) 1 1.00(13)
O3 O 0.08475(62) 0.17727(68) 0.7939(13) 1 1.00(13)

loop_
_diffrn_radiation_wavelength
_diffrn_radiation_wavelength_wt
1.5406 1.0000
1.5443 0.5000

loop_
_geom_angle_atom_site_label_1
_geom_angle_atom_site_label_2
_geom_angle_atom_site_label_3
_geom_angle
_geom_angle_site_symmetry_1
_geom_angle_site_symmetry_3
O1 Ca O2 108.24(30) 1_555 1_555
O1 Ca O2 76.49(24) 1_555 3_546
O1 Ca O3 146.80(15) 1_555 1_555
O1 Ca O3 59.54(44) 1_555 6_556
O2 Ca O2 143.98(74) 1_555 3_546
O2 Ca O3 77.9(2) 1_555 1_555
O2 Ca O3 83.58(20) 1_555 6_556
O2 Ca O2 71.99(25) 3_546 4_656
O2 Ca O3 80.36(22) 3_546 1_555
O2 Ca O3 118.23(34) 3_546 5_555
O2 Ca O3 67.91(28) 3_546 6_556
O2 Ca O3 125.47(40) 3_546 8_556
O3 Ca O3 66.04(32) 1_555 5_555
O3 Ca O3 89.9(19) 1_555 6_556
O3 Ca O3 152.02(97) 1_555 8_556
O3 Ca O3 109(25) 6_556 8_556
O3 Mg O3 112.02(33) 1_554 2_554
O3 Mg O3 108.21(30) 1_554 4_556
O3 Al1 O3 112.02(33) 1_554 2_554
O3 Al1 O3 108.21(30) 1_554 4_556
O1 Si O2 112.84(58) 3_556 1_556
O1 Si O3 103.9(32) 3_556 1_555
O2 Si O3 115.06(44) 1_556 1_555
O3 Si O3 105.1(33) 1_555 5_555
O1 Al2 O2 112.84(58) 3_556 1_556
O1 Al2 O3 103.9(32) 3_556 1_555
O2 Al2 O3 115.06(44) 1_556 1_555
O3 Al2 O3 105.1(33) 1_555 5_555

loop_
_geom_bond_atom_site_label_1
_geom_bond_atom_site_label_2
_geom_bond_distance
_geom_bond_site_symmetry_2
Ca O1 2.4555(86) .
Ca O2 2.4284(61) .
Ca O2 2.6808(60) 3_546
Ca O3 2.4077(62) .
Ca O3 2.7610(60) 6_556
Mg O3 1.8476(57) 1_554
Al1 O3 1.8476(57) 1_554
Si O1 1.6549(54) 3_556
Si O2 1.6365(74) 1_556
Si O3 1.6537(62) .
Al2 O1 1.6549(54) 3_556
Al2 O2 1.6365(74) 1_556
Al2 O3 1.6537(62) .
